data_1531919
loop_
_publ_author_name
'le Senechal, C.'
'Babizhet'sky, V.S.'
'Guerin, R.'
'Deputier, S.'
'Pivan, J.Y.'

_publ_section_title
;
 Direct and reverse limiting series of transition metal phosphides with
 ordered defects and metal/non metal ratio close to 2
;
_journal_name_full 'Zeitschrift fuer Anorganische und Allgemeine Chemie'
_journal_page_first 1325
_journal_page_last 1333
_journal_volume 627
_journal_year 2001
_chemical_formula_sum 'Ce25 Ni49 P33'
_space_group_IT_number 187
_symmetry_space_group_name_Hall 'P -6 2'
_symmetry_space_group_name_H-M 'P -6 m 2'
_cell_angle_alpha 90
_cell_angle_beta 90
_cell_angle_gamma 120
_cell_formula_units_Z 1
_cell_length_a 22.6
_cell_length_b 22.6
_cell_length_c 3.82
_cell_volume 1689.705
_citation_journal_id_ASTM ZAACAB
_cod_data_source_file leSenechal_ZAACAB_2001_1.cif
_cod_data_source_block Ce25Ni49P33
_cod_database_code 1531919

loop_
_symmetry_equiv_pos_as_xyz
x,y,z
-x+y,-x,-z
-y,x-y,z
x,y,-z
-x+y,-x,z
-y,x-y,-z
-y,-x,-z
-x+y,y,z
x,x-y,-z
-y,-x,z
-x+y,y,-z
x,x-y,z

loop_
_atom_site_label
_atom_site_type_symbol
_atom_site_fract_x
_atom_site_fract_y
_atom_site_fract_z
_atom_site_occupancy
_atom_site_U_iso_or_equiv
Ni11 Ni 0.6 0.4 0.5 1 0.0
Ni4 Ni 0.3333 0.6667 0 1 0.0
Ni1 Ni 0.966 0.034 0.5 1 0.0
Ni12 Ni 0.034 0.966 0 1 0.0
Ce3 Ce 0.85 0.15 0 1 0.0
Ce7 Ce 0.45 0.55 0.5 1 0.0
Ce5 Ce 0.095 0.37 0.5 1 0.0
Ni2 Ni 0.43 0.395 0.5 1 0.0
Ce6 Ce 0.095 0.905 0.5 1 0.0
P4 P 0.39 0.61 0 1 0.0
Ce2 Ce 0.48 0.152 0 1 0.0
P5 P 0.545 0.455 0.5 1 0.0
Ni6 Ni 0.15 0.85 0 1 0.0
P7 P 0.905 0.095 0.5 1 0.0
P1 P 0.39 0.425 0 1 0.0
Ni9 Ni 0.337 0.034 0 1 0.0
Ni3 Ni 0.24 0.205 0.5 1 0.0
P2 P 0.215 0.25 0 1 0.0
Ni10 Ni 0.79 0.21 0.5 1 0.0
Ni8 Ni 0.16 0.033 0 1 0.0
Ni7 Ni 0.515 0.485 0 1 0.0
Ce4 Ce 0.275 0.725 0.5 1 0.0
P3 P 0.21 0.79 0 1 0.0
P6 P 0.37 0.095 0.5 1 0.0
Ce1 Ce 0.6667 0.3333 0.5 1 0.0
Ni5 Ni 0.155 0.48 0 1 0.0
P8 P 0.728 0.272 0.5 1 0.0
